data_7030099
loop_
_publ_author_name
'Chen, Hui-Qing'
'Zhang, Kun'
'Jin, Chao'
'Huang, Wei'

_publ_section_title
;
 Zinc halide template effects on the construction of [1 + 1] flexible
 Schiff-base macrocyclic complexes having pendant-armed dialdehyde
 components.
;
_journal_issue 22
_journal_name_full 'Dalton transactions (Cambridge, England : 2003)'
_journal_page_first 8486
_journal_page_last 8492
_journal_paper_doi 10.1039/c4dt00605d
_journal_volume 43
_journal_year 2014
_chemical_formula_moiety 'C22 H23 Cl2 N O4'
_chemical_formula_sum 'C22 H23 Cl2 N O4'
_chemical_formula_weight 436.31
_chemical_name_systematic
; 
 ? 
;
_space_group_IT_number 14
_symmetry_cell_setting monoclinic
_symmetry_space_group_name_Hall '-P 2ybc'
_symmetry_space_group_name_H-M 'P 1 21/c 1'
_atom_sites_solution_hydrogens geom
_atom_sites_solution_primary direct
_atom_sites_solution_secondary difmap
_audit_creation_method SHELXL-97
_cell_angle_alpha 90.00
_cell_angle_beta 105.492(2)
_cell_angle_gamma 90.00
_cell_formula_units_Z 4
_cell_length_a 12.1528(18)
_cell_length_b 8.6038(13)
_cell_length_c 20.383(3)
_cell_measurement_reflns_used 2078
_cell_measurement_temperature 291(2)
_cell_measurement_theta_max 20.970
_cell_measurement_theta_min 2.585
_cell_volume 2053.8(5)
_computing_cell_refinement 'Bruker SMART'
_computing_data_collection 'Bruker SMART'
_computing_data_reduction 'Bruker SAINT'
_computing_molecular_graphics 'Bruker SHELXTL'
_computing_publication_material 'Bruker SHELXTL'
_computing_structure_refinement 'Bruker SHELXTL'
_computing_structure_solution 'Bruker SHELXTL'
_diffrn_ambient_temperature 291(2)
_diffrn_measured_fraction_theta_full 0.996
_diffrn_measured_fraction_theta_max 0.996
_diffrn_measurement_device_type 'CCD area detector'
_diffrn_measurement_method 'phi and omega scans'
_diffrn_radiation_monochromator graphite
_diffrn_radiation_source 'fine-focus sealed tube'
_diffrn_radiation_type MoK\a
_diffrn_radiation_wavelength 0.71073
_diffrn_reflns_av_R_equivalents 0.0925
_diffrn_reflns_av_unetI/netI 0.1068
_diffrn_reflns_limit_h_max 14
_diffrn_reflns_limit_h_min -14
_diffrn_reflns_limit_k_max 8
_diffrn_reflns_limit_k_min -10
_diffrn_reflns_limit_l_max 24
_diffrn_reflns_limit_l_min -24
_diffrn_reflns_number 14733
_diffrn_reflns_theta_full 25.50
_diffrn_reflns_theta_max 25.50
_diffrn_reflns_theta_min 1.74
_exptl_absorpt_coefficient_mu 0.345
_exptl_absorpt_correction_T_max 0.9663
_exptl_absorpt_correction_T_min 0.9597
_exptl_absorpt_correction_type multi-scan
_exptl_absorpt_process_details 'SADABS; Bruker, 2000'
_exptl_crystal_colour yellow
_exptl_crystal_density_diffrn 1.411
_exptl_crystal_density_method 'not measured'
_exptl_crystal_description block
_exptl_crystal_F_000 912
_exptl_crystal_size_max 0.12
_exptl_crystal_size_mid 0.12
_exptl_crystal_size_min 0.10
_refine_diff_density_max 0.388
_refine_diff_density_min -0.431
_refine_diff_density_rms 0.088
_refine_ls_extinction_method none
_refine_ls_goodness_of_fit_ref 0.980
_refine_ls_hydrogen_treatment constr
_refine_ls_matrix_type full
_refine_ls_number_parameters 263
_refine_ls_number_reflns 3809
_refine_ls_number_restraints 0
_refine_ls_restrained_S_all 0.980
_refine_ls_R_factor_all 0.0962
_refine_ls_R_factor_gt 0.0705
_refine_ls_shift/su_max 0.000
_refine_ls_shift/su_mean 0.000
_refine_ls_structure_factor_coef Fsqd
_refine_ls_weighting_details 'calc w=1/[\s^2^(Fo^2^)+(0.0817P)^2^+1.9900P] where P=(Fo^2^+2Fc^2^)/3'
_refine_ls_weighting_scheme calc
_refine_ls_wR_factor_gt 0.1945
_refine_ls_wR_factor_ref 0.2104
_reflns_number_gt 2550
_reflns_number_total 3809
_reflns_threshold_expression >2sigma(I)
_cod_data_source_file c4dt00605d2.cif
_cod_data_source_block 1a
_cod_depositor_comments 'Adding full bibliography for 7030099--7030105.cif.'
_cod_original_cell_volume 2053.9(5)
_cod_original_sg_symbol_H-M 'P 21/c'
_cod_database_code 7030099

loop_
_symmetry_equiv_pos_as_xyz
'x, y, z'
'-x, y+1/2, -z+1/2'
'-x, -y, -z'
'x, -y-1/2, z-1/2'

loop_
_atom_site_label
_atom_site_type_symbol
_atom_site_fract_x
_atom_site_fract_y
_atom_site_fract_z
_atom_site_U_iso_or_equiv
_atom_site_adp_type
_atom_site_occupancy
_atom_site_symmetry_multiplicity
_atom_site_calc_flag
_atom_site_refinement_flags
C1 C 0.1773(3) 0.8432(4) 0.09202(17) 0.0364(8) Uani 1 1 d .
C2 C 0.1437(3) 0.7475(4) 0.03428(17) 0.0376(8) Uani 1 1 d .
C3 C 0.1383(3) 0.5892(4) 0.04365(18) 0.0398(8) Uani 1 1 d .
H3 H 0.1160 0.5240 0.0060 0.048 Uiso 1 1 calc R
C4 C 0.1657(3) 0.5266(4) 0.1085(2) 0.0416(9) Uani 1 1 d .
C5 C 0.1987(3) 0.6183(4) 0.16433(18) 0.0401(8) Uani 1 1 d .
H5 H 0.2162 0.5741 0.2075 0.048 Uiso 1 1 calc R
C6 C 0.2063(3) 0.7792(4) 0.15729(17) 0.0372(8) Uani 1 1 d .
C7 C 0.2500(4) 0.8782(5) 0.2171(2) 0.0536(10) Uani 1 1 d .
H7 H 0.2586 0.9837 0.2098 0.064 Uiso 1 1 calc R
C8 C 0.1166(3) 0.8191(4) -0.03548(18) 0.0453(9) Uani 1 1 d .
H8A H 0.1198 0.7395 -0.0686 0.054 Uiso 1 1 calc R
H8B H 0.0396 0.8605 -0.0469 0.054 Uiso 1 1 calc R
C9 C 0.3078(3) 0.8825(4) -0.04563(19) 0.0448(9) Uani 1 1 d .
H9A H 0.3496 0.9640 -0.0614 0.054 Uiso 1 1 calc R
H9B H 0.2931 0.8001 -0.0794 0.054 Uiso 1 1 calc R
C10 C 0.3801(3) 0.8193(4) 0.02108(18) 0.0390(8) Uani 1 1 d .
C11 C 0.4311(3) 0.9198(4) 0.07384(19) 0.0439(9) Uani 1 1 d .
H11 H 0.4227 1.0266 0.0672 0.053 Uiso 1 1 calc R
C12 C 0.4935(3) 0.8636(5) 0.13544(19) 0.0469(9) Uani 1 1 d .
C13 C 0.5095(3) 0.7064(5) 0.14733(19) 0.0506(10) Uani 1 1 d .
H13 H 0.5524 0.6703 0.1894 0.061 Uiso 1 1 calc R
C14 C 0.4604(3) 0.6028(4) 0.09546(19) 0.0440(9) Uani 1 1 d .
C15 C 0.3966(3) 0.6593(4) 0.03249(18) 0.0386(8) Uani 1 1 d .
C16 C 0.4747(4) 0.4347(5) 0.1074(2) 0.0590(11) Uani 1 1 d .
H16 H 0.5190 0.4018 0.1497 0.071 Uiso 1 1 calc R
C17 C 0.1458(3) 1.0608(4) -0.09272(17) 0.0402(8) Uani 1 1 d .
H17 H 0.0696 1.0835 -0.0875 0.048 Uiso 1 1 calc R
C18 C 0.1285(4) 1.0035(4) -0.16529(19) 0.0482(10) Uani 1 1 d .
H18A H 0.0828 0.9095 -0.1721 0.058 Uiso 1 1 calc R
H18B H 0.2019 0.9788 -0.1730 0.058 Uiso 1 1 calc R
C19 C 0.0684(4) 1.1283(5) -0.2163(2) 0.0517(10) Uani 1 1 d .
H19A H 0.0609 1.0920 -0.2623 0.062 Uiso 1 1 calc R
H19B H -0.0077 1.1464 -0.2112 0.062 Uiso 1 1 calc R
C20 C 0.1356(4) 1.2794(5) -0.2046(2) 0.0585(11) Uani 1 1 d .
H20A H 0.0951 1.3576 -0.2362 0.070 Uiso 1 1 calc R
H20B H 0.2095 1.2631 -0.2132 0.070 Uiso 1 1 calc R
C21 C 0.1521(4) 1.3365(5) -0.1319(2) 0.0615(12) Uani 1 1 d .
H21A H 0.0784 1.3609 -0.1245 0.074 Uiso 1 1 calc R
H21B H 0.1975 1.4309 -0.1250 0.074 Uiso 1 1 calc R
C22 C 0.2119(4) 1.2136(4) -0.0806(2) 0.0501(10) Uani 1 1 d .
H22A H 0.2886 1.1968 -0.0849 0.060 Uiso 1 1 calc R
H22B H 0.2177 1.2500 -0.0348 0.060 Uiso 1 1 calc R
Cl1 Cl 0.16372(10) 0.32537(11) 0.11689(6) 0.0621(4) Uani 1 1 d .
Cl2 Cl 0.55321(11) 0.99527(17) 0.20035(7) 0.0820(5) Uani 1 1 d .
N1 N 0.1977(2) 0.9454(3) -0.03938(15) 0.0385(7) Uani 1 1 d .
O1 O 0.1834(2) 0.9982(3) 0.08455(14) 0.0479(7) Uani 1 1 d .
H1 H 0.1812 1.0185 0.0449 0.072 Uiso 1 1 calc R
O2 O 0.2755(3) 0.8329(4) 0.27519(15) 0.0760(10) Uani 1 1 d .
O3 O 0.3469(2) 0.5615(3) -0.01846(13) 0.0515(7) Uani 1 1 d .
H3A H 0.3594 0.4566 -0.0022 0.077 Uiso 1 1 d R
O4 O 0.4331(3) 0.3373(3) 0.06644(19) 0.0696(9) Uani 1 1 d .

loop_
_atom_site_aniso_label
_atom_site_aniso_U_11
_atom_site_aniso_U_22
_atom_site_aniso_U_33
_atom_site_aniso_U_23
_atom_site_aniso_U_13
_atom_site_aniso_U_12
C1 0.042(2) 0.0227(17) 0.049(2) -0.0045(14) 0.0201(15) -0.0007(14)
C2 0.042(2) 0.0306(18) 0.0426(18) -0.0031(15) 0.0160(15) -0.0033(14)
C3 0.048(2) 0.0254(17) 0.049(2) -0.0098(15) 0.0190(16) -0.0090(15)
C4 0.043(2) 0.0253(17) 0.061(2) -0.0003(16) 0.0216(17) -0.0046(15)
C5 0.046(2) 0.0310(18) 0.0457(19) 0.0043(15) 0.0157(15) -0.0011(15)
C6 0.043(2) 0.0289(17) 0.0432(19) -0.0031(14) 0.0170(15) -0.0006(14)
C7 0.061(3) 0.040(2) 0.061(3) -0.0103(19) 0.019(2) -0.0048(19)
C8 0.054(2) 0.037(2) 0.045(2) 0.0009(16) 0.0128(16) -0.0065(17)
C9 0.049(2) 0.039(2) 0.051(2) 0.0060(17) 0.0214(17) 0.0091(17)
C10 0.0379(19) 0.0341(19) 0.0460(19) 0.0013(15) 0.0128(15) 0.0025(14)
C11 0.043(2) 0.034(2) 0.059(2) -0.0038(17) 0.0206(17) -0.0038(16)
C12 0.039(2) 0.054(2) 0.050(2) -0.0097(18) 0.0145(16) -0.0084(17)
C13 0.041(2) 0.065(3) 0.045(2) 0.0033(19) 0.0104(16) -0.0002(19)
C14 0.038(2) 0.041(2) 0.055(2) 0.0073(17) 0.0170(16) 0.0043(16)
C15 0.0351(18) 0.0337(19) 0.0481(19) 0.0000(16) 0.0131(15) 0.0009(14)
C16 0.060(3) 0.049(3) 0.068(3) 0.016(2) 0.017(2) 0.011(2)
C17 0.044(2) 0.0326(19) 0.045(2) 0.0038(15) 0.0136(15) 0.0030(15)
C18 0.059(2) 0.034(2) 0.049(2) -0.0006(16) 0.0087(17) -0.0025(17)
C19 0.053(2) 0.052(2) 0.046(2) 0.0030(18) 0.0074(17) 0.0076(19)
C20 0.061(3) 0.047(2) 0.063(3) 0.018(2) 0.009(2) 0.001(2)
C21 0.076(3) 0.033(2) 0.070(3) 0.0060(19) 0.011(2) 0.0026(19)
C22 0.061(3) 0.034(2) 0.051(2) 0.0027(17) 0.0070(18) -0.0040(17)
Cl1 0.0893(9) 0.0245(5) 0.0756(7) 0.0015(4) 0.0276(6) -0.0102(5)
Cl2 0.0715(8) 0.0905(10) 0.0787(8) -0.0409(7) 0.0106(6) -0.0198(7)
N1 0.0421(17) 0.0295(15) 0.0452(16) 0.0035(13) 0.0138(12) 0.0003(12)
O1 0.0706(19) 0.0230(13) 0.0553(16) -0.0006(11) 0.0257(14) 0.0005(11)
O2 0.105(3) 0.071(2) 0.0467(17) -0.0060(16) 0.0097(16) -0.0067(19)
O3 0.0588(17) 0.0373(15) 0.0569(16) -0.0114(12) 0.0127(12) -0.0011(12)
O4 0.070(2) 0.0369(17) 0.102(2) 0.0084(17) 0.0247(18) 0.0048(15)

loop_
_atom_type_symbol
_atom_type_description
_atom_type_scat_dispersion_real
_atom_type_scat_dispersion_imag
_atom_type_scat_source
C C 0.0033 0.0016 'International Tables Vol C Tables 4.2.6.8 and 6.1.1.4'
H H 0.0000 0.0000 'International Tables Vol C Tables 4.2.6.8 and 6.1.1.4'
N N 0.0061 0.0033 'International Tables Vol C Tables 4.2.6.8 and 6.1.1.4'
O O 0.0106 0.0060 'International Tables Vol C Tables 4.2.6.8 and 6.1.1.4'
Cl Cl 0.1484 0.1585 'International Tables Vol C Tables 4.2.6.8 and 6.1.1.4'

loop_
_geom_angle_atom_site_label_1
_geom_angle_atom_site_label_2
_geom_angle_atom_site_label_3
_geom_angle
O1 C1 C6 119.4(3)
O1 C1 C2 119.9(3)
C6 C1 C2 120.7(3)
C3 C2 C1 118.5(3)
C3 C2 C8 122.0(3)
C1 C2 C8 119.6(3)
C2 C3 C4 120.6(3)
C2 C3 H3 119.7
C4 C3 H3 119.7
C5 C4 C3 121.2(3)
C5 C4 Cl1 120.3(3)
C3 C4 Cl1 118.4(3)
C4 C5 C6 120.2(3)
C4 C5 H5 119.9
C6 C5 H5 119.9
C1 C6 C5 118.8(3)
C1 C6 C7 120.5(3)
C5 C6 C7 120.6(3)
O2 C7 C6 124.8(4)
O2 C7 H7 117.6
C6 C7 H7 117.6
N1 C8 C2 111.7(3)
N1 C8 H8A 109.3
C2 C8 H8A 109.3
N1 C8 H8B 109.3
C2 C8 H8B 109.3
H8A C8 H8B 107.9
N1 C9 C10 112.1(3)
N1 C9 H9A 109.2
C10 C9 H9A 109.2
N1 C9 H9B 109.2
C10 C9 H9B 109.2
H9A C9 H9B 107.9
C11 C10 C15 117.9(3)
C11 C10 C9 120.4(3)
C15 C10 C9 121.7(3)
C12 C11 C10 120.8(4)
C12 C11 H11 119.6
C10 C11 H11 119.6
C11 C12 C13 121.7(4)
C11 C12 Cl2 118.8(3)
C13 C12 Cl2 119.5(3)
C12 C13 C14 118.9(3)
C12 C13 H13 120.5
C14 C13 H13 120.5
C13 C14 C15 119.7(3)
C13 C14 C16 119.9(4)
C15 C14 C16 120.4(4)
O3 C15 C14 121.0(3)
O3 C15 C10 118.1(3)
C14 C15 C10 120.9(3)
O4 C16 C14 124.4(4)
O4 C16 H16 117.8
C14 C16 H16 117.8
N1 C17 C18 114.7(3)
N1 C17 C22 110.8(3)
C18 C17 C22 111.5(3)
N1 C17 H17 106.4
C18 C17 H17 106.4
C22 C17 H17 106.4
C17 C18 C19 110.4(3)
C17 C18 H18A 109.6
C19 C18 H18A 109.6
C17 C18 H18B 109.6
C19 C18 H18B 109.6
H18A C18 H18B 108.1
C20 C19 C18 110.7(3)
C20 C19 H19A 109.5
C18 C19 H19A 109.5
C20 C19 H19B 109.5
C18 C19 H19B 109.5
H19A C19 H19B 108.1
C19 C20 C21 110.7(3)
C19 C20 H20A 109.5
C21 C20 H20A 109.5
C19 C20 H20B 109.5
C21 C20 H20B 109.5
H20A C20 H20B 108.1
C20 C21 C22 110.9(3)
C20 C21 H21A 109.5
C22 C21 H21A 109.5
C20 C21 H21B 109.5
C22 C21 H21B 109.5
H21A C21 H21B 108.0
C17 C22 C21 110.7(3)
C17 C22 H22A 109.5
C21 C22 H22A 109.5
C17 C22 H22B 109.5
C21 C22 H22B 109.5
H22A C22 H22B 108.1
C9 N1 C17 113.5(3)
C9 N1 C8 111.4(3)
C17 N1 C8 111.8(3)
C1 O1 H1 109.5
C15 O3 H3A 108.9

loop_
_geom_bond_atom_site_label_1
_geom_bond_atom_site_label_2
_geom_bond_distance
C1 O1 1.347(4)
C1 C6 1.395(5)
C1 C2 1.405(5)
C2 C3 1.379(5)
C2 C8 1.503(5)
C3 C4 1.382(5)
C3 H3 0.9300
C4 C5 1.355(5)
C4 Cl1 1.741(4)
C5 C6 1.397(5)
C5 H5 0.9300
C6 C7 1.466(5)
C7 O2 1.205(5)
C7 H7 0.9300
C8 N1 1.483(4)
C8 H8A 0.9700
C8 H8B 0.9700
C9 N1 1.481(4)
C9 C10 1.509(5)
C9 H9A 0.9700
C9 H9B 0.9700
C10 C11 1.390(5)
C10 C15 1.402(5)
C11 C12 1.370(5)
C11 H11 0.9300
C12 C13 1.378(6)
C12 Cl2 1.746(4)
C13 C14 1.389(5)
C13 H13 0.9300
C14 C15 1.398(5)
C14 C16 1.470(6)
C15 O3 1.348(4)
C16 O4 1.195(5)
C16 H16 0.9300
C17 N1 1.483(4)
C17 C18 1.519(5)
C17 C22 1.526(5)
C17 H17 0.9800
C18 C19 1.537(5)
C18 H18A 0.9700
C18 H18B 0.9700
C19 C20 1.519(6)
C19 H19A 0.9700
C19 H19B 0.9700
C20 C21 1.523(6)
C20 H20A 0.9700
C20 H20B 0.9700
C21 C22 1.528(5)
C21 H21A 0.9700
C21 H21B 0.9700
C22 H22A 0.9700
C22 H22B 0.9700
O1 H1 0.8200
O3 H3A 0.9600
